data_4075675
loop_
_publ_author_name
'Johnson, Charles A.'
'Haley, Michael M.'
'Rather, Elisabeth'
'Han, Fusen'
'Weakley, Timothy J. R.'

_publ_section_title
;
 Selective Metallacyclization and Crystallographic Characterization of
 Structurally Related Platina-annulenes
;
_journal_issue 6
_journal_name_full Organometallics
_journal_page_first 1161
_journal_paper_doi 10.1021/om0490987
_journal_volume 24
_journal_year 2005
_chemical_formula_sum 'C58 H88 I2 P4 Pt2'
_chemical_formula_weight 1553.14
_chemical_name_systematic
; 
 ? 
;
_space_group_IT_number 15
_symmetry_cell_setting monoclinic
_symmetry_space_group_name_Hall '-C 2yc'
_symmetry_space_group_name_H-M 'C 1 2/c 1'
_atom_sites_solution_hydrogens geom
_atom_sites_solution_primary direct
_atom_sites_solution_secondary difmap
_audit_creation_method SHELXL-97
_cell_angle_alpha 90.00
_cell_angle_beta 94.949(11)
_cell_angle_gamma 90.00
_cell_formula_units_Z 8
_cell_length_a 43.088(6)
_cell_length_b 9.179(3)
_cell_length_c 33.478(4)
_cell_measurement_reflns_used 25
_cell_measurement_temperature 293(2)
_cell_measurement_theta_max 12.5
_cell_measurement_theta_min 11.6
_cell_volume 13191(5)
_computing_cell_refinement 'MSC/AFC Diffractometer Control'
_computing_data_collection 'MSC/AFC Diffractometer Control'
_computing_data_reduction 'teXsan (MSC, 1992-1997)'
_computing_molecular_graphics SHELXTL
_computing_publication_material SHELXTL
_computing_structure_refinement 'SHELXL-97 (Sheldrick, 1997)'
_computing_structure_solution 'SHELXS-97 (Sheldrick, 1990)'
_diffrn_ambient_temperature 293(2)
_diffrn_measured_fraction_theta_full 0.722
_diffrn_measured_fraction_theta_max 0.722
_diffrn_measurement_device_type CAD-4
_diffrn_radiation_monochromator graphite
_diffrn_radiation_source 'fine-focus sealed tube'
_diffrn_radiation_type MoK\a
_diffrn_radiation_wavelength 0.71070
_diffrn_reflns_av_R_equivalents 0.0616
_diffrn_reflns_av_sigmaI/netI 0.1157
_diffrn_reflns_limit_h_max 44
_diffrn_reflns_limit_h_min -45
_diffrn_reflns_limit_k_max 9
_diffrn_reflns_limit_k_min -9
_diffrn_reflns_limit_l_max 35
_diffrn_reflns_limit_l_min -12
_diffrn_reflns_number 6571
_diffrn_reflns_theta_full 21.99
_diffrn_reflns_theta_max 21.99
_diffrn_reflns_theta_min 1.22
_exptl_absorpt_coefficient_mu 5.302
_exptl_absorpt_correction_type none
_exptl_crystal_colour colorless
_exptl_crystal_density_diffrn 1.564
_exptl_crystal_density_meas ?
_exptl_crystal_density_method 'not measured'
_exptl_crystal_description prism
_exptl_crystal_F_000 6064
_exptl_crystal_size_max 0.40
_exptl_crystal_size_mid 0.07
_exptl_crystal_size_min 0.03
_refine_diff_density_max 1.178
_refine_diff_density_min -0.843
_refine_diff_density_rms 0.214
_refine_ls_extinction_method none
_refine_ls_goodness_of_fit_ref 0.960
_refine_ls_hydrogen_treatment mixed
_refine_ls_matrix_type full
_refine_ls_number_parameters 595
_refine_ls_number_reflns 5836
_refine_ls_number_restraints 348
_refine_ls_restrained_S_all 0.932
_refine_ls_R_factor_all 0.1571
_refine_ls_R_factor_gt 0.0686
_refine_ls_shift/su_max 0.005
_refine_ls_shift/su_mean 0.000
_refine_ls_structure_factor_coef Fsqd
_refine_ls_weighting_details 'calc w=1/[\s^2^(Fo^2^)+(0.1394P)^2^+0.0000P] where P=(Fo^2^+2Fc^2^)/3'
_refine_ls_weighting_scheme calc
_refine_ls_wR_factor_gt 0.1896
_refine_ls_wR_factor_ref 0.2199
_reflns_number_gt 3220
_reflns_number_total 5836
_reflns_threshold_expression >2sigma(I)
_cod_data_source_file om0490987si20041120_021408.cif
_cod_data_source_block 8
_cod_depositor_comments
;
The following automatic conversions were performed:

'_symmetry_cell_setting' value 'Monoclinic' changed to 'monoclinic'
according to /home/saulius/struct/CIF-dictionaries/cif_core.dic
dictionary named 'cif_core.dic' version 2.4.1 from 2010-06-29.

Automatic conversion script
Id: cif_fix_values 1715 2011-07-08 13:25:40Z adriana 

The following automatic conversions were performed:

'_exptl_crystal_density_meas' value 'not measured' was changed to '?'
- the value is perceived as not measured.

Automatic conversion script
Id: cif_fix_values 3008 2015-01-20 13:52:24Z robertas 
;
_cod_original_sg_symbol_H-M C2/c
_cod_database_code 4075675

loop_
_symmetry_equiv_pos_as_xyz
'x, y, z'
'-x, y, -z+1/2'
'x+1/2, y+1/2, z'
'-x+1/2, y+1/2, -z+1/2'
'-x, -y, -z'
'x, -y, z-1/2'
'-x+1/2, -y+1/2, -z'
'x+1/2, -y+1/2, z-1/2'

loop_
_atom_site_label
_atom_site_type_symbol
_atom_site_fract_x
_atom_site_fract_y
_atom_site_fract_z
_atom_site_U_iso_or_equiv
_atom_site_adp_type
_atom_site_occupancy
_atom_site_symmetry_multiplicity
_atom_site_calc_flag
_atom_site_refinement_flags
Pt1 Pt 0.20551(2) 0.22983(12) 0.64365(3) 0.0679(4) Uani 1 1 d .
Pt2 Pt 0.11085(3) 1.12417(13) 0.34163(4) 0.0836(5) Uani 1 1 d .
I1 I 0.25588(4) 0.0619(3) 0.64890(7) 0.1042(8) Uani 1 1 d .
I2 I 0.14268(7) 1.2876(3) 0.29480(7) 0.1380(10) Uani 1 1 d .
P1 P 0.22842(18) 0.4108(9) 0.6841(2) 0.090(2) Uani 1 1 d .
P2 P 0.18217(16) 0.0630(8) 0.5993(2) 0.073(2) Uani 1 1 d .
P3 P 0.11953(19) 1.2963(8) 0.3928(3) 0.089(3) Uani 1 1 d .
P4 P 0.1030(2) 0.9424(11) 0.2953(3) 0.115(3) Uani 1 1 d .
C1 C 0.1685(5) 0.340(3) 0.6402(7) 0.060(7) Uani 1 1 d U
C2 C 0.1438(6) 0.423(3) 0.6374(7) 0.071(7) Uani 1 1 d U
C3 C 0.1164(5) 0.508(3) 0.6333(7) 0.069(7) Uani 1 1 d U
C4 C 0.0952(6) 0.508(3) 0.6629(8) 0.081(8) Uani 1 1 d U
C5 C 0.0680(6) 0.585(3) 0.6590(8) 0.077(8) Uani 1 1 d U
C6 C 0.0620(6) 0.662(3) 0.6238(8) 0.077(8) Uani 1 1 d U
C7 C 0.0832(6) 0.674(3) 0.5945(7) 0.070(7) Uani 1 1 d U
C8 C 0.1099(5) 0.579(3) 0.5992(7) 0.063(7) Uani 1 1 d U
C9 C 0.1300(6) 0.591(3) 0.5688(8) 0.075(8) Uani 1 1 d U
C10 C 0.1478(6) 0.599(3) 0.5444(7) 0.071(7) Uani 1 1 d U
C11 C 0.1694(6) 0.617(3) 0.5126(7) 0.072(7) Uani 1 1 d U
C12 C 0.2017(7) 0.578(3) 0.5234(9) 0.104(10) Uani 1 1 d U
C13 C 0.2219(8) 0.591(4) 0.4936(11) 0.115(11) Uani 1 1 d U
C14 C 0.2132(9) 0.643(4) 0.4584(12) 0.138(13) Uani 1 1 d U
C15 C 0.1837(8) 0.715(4) 0.4472(10) 0.112(10) Uani 1 1 d U
C16 C 0.1605(5) 0.695(3) 0.4776(7) 0.066(7) Uani 1 1 d U
C17 C 0.1289(6) 0.735(3) 0.4674(8) 0.082(8) Uani 1 1 d U
C18 C 0.1008(6) 0.756(3) 0.4610(7) 0.074(7) Uani 1 1 d U
C19 C 0.0688(5) 0.771(3) 0.4536(7) 0.066(7) Uani 1 1 d U
C20 C 0.0502(6) 0.693(3) 0.4815(8) 0.089(8) Uani 1 1 d U
C21 C 0.0175(6) 0.706(3) 0.4761(8) 0.088(8) Uani 1 1 d U
C22 C 0.0038(6) 0.798(3) 0.4466(8) 0.077(8) Uani 1 1 d U
C23 C 0.0215(6) 0.872(3) 0.4201(7) 0.079(8) Uani 1 1 d U
C24 C 0.0545(6) 0.854(3) 0.4248(7) 0.068(7) Uani 1 1 d U
C25 C 0.0720(5) 0.938(3) 0.3977(7) 0.063(7) Uani 1 1 d U
C26 C 0.0876(6) 1.013(3) 0.3759(7) 0.075(8) Uani 1 1 d U
C27 C 0.0444(8) 0.572(4) 0.6912(10) 0.107(10) Uani 1 1 d U
C28 C 0.0231(10) 0.690(5) 0.6894(13) 0.169(16) Uani 1 1 d U
C29 C 0.0196(11) 0.475(6) 0.6779(14) 0.195(19) Uani 1 1 d U
C30 C 0.0562(11) 0.530(6) 0.7310(15) 0.204(19) Uani 1 1 d U
C31 C -0.0326(8) 0.815(4) 0.4412(11) 0.125(12) Uani 1 1 d U
C32 C -0.0426(12) 0.941(6) 0.4174(17) 0.22(2) Uani 1 1 d U
C33 C -0.0494(9) 0.666(5) 0.4413(12) 0.154(14) Uani 1 1 d U
C34 C -0.0404(10) 0.913(5) 0.4769(14) 0.182(17) Uani 1 1 d U
C35 C 0.2380(10) 0.568(5) 0.6553(14) 0.177(16) Uani 1 1 d U
C36 C 0.2574(9) 0.532(5) 0.6192(12) 0.158(15) Uani 1 1 d U
C37 C 0.2636(8) 0.354(4) 0.7149(10) 0.118(11) Uani 1 1 d U
C38 C 0.2798(8) 0.481(4) 0.7390(10) 0.135(12) Uani 1 1 d U
C39 C 0.2014(7) 0.493(4) 0.7194(10) 0.115(10) Uani 1 1 d U
C40 C 0.1935(10) 0.377(5) 0.7491(13) 0.163(15) Uani 1 1 d U
C41 C 0.1776(7) -0.114(4) 0.6210(9) 0.113(10) Uani 1 1 d U
C42 C 0.1575(9) -0.115(4) 0.6566(12) 0.153(14) Uani 1 1 d U
C43 C 0.1443(7) 0.112(4) 0.5768(9) 0.111(10) Uani 1 1 d U
C44 C 0.1294(7) 0.010(4) 0.5439(10) 0.124(11) Uani 1 1 d U
C45 C 0.2046(7) 0.024(4) 0.5570(9) 0.115(11) Uani 1 1 d U
C46 C 0.2116(9) 0.152(4) 0.5338(11) 0.141(13) Uani 1 1 d U
C47 C 0.1616(8) 1.336(4) 0.4053(10) 0.116(11) Uani 1 1 d U
C48 C 0.1773(9) 1.183(5) 0.4203(12) 0.165(15) Uani 1 1 d U
C49 C 0.1058(7) 1.229(4) 0.4406(9) 0.114(10) Uani 1 1 d U
C50 C 0.1148(8) 1.351(4) 0.4770(10) 0.124(12) Uani 1 1 d U
C51 C 0.1026(8) 1.471(4) 0.3835(10) 0.129(12) Uani 1 1 d U
C52 C 0.0681(11) 1.467(5) 0.3731(14) 0.189(18) Uani 1 1 d U
C53 C 0.0642(9) 0.849(4) 0.2945(11) 0.147(14) Uani 1 1 d U
C54 C 0.0376(11) 0.966(6) 0.2809(15) 0.21(2) Uani 1 1 d U
C55 C 0.1093(10) 0.992(5) 0.2446(13) 0.168(16) Uani 1 1 d U
C56 C 0.1064(10) 0.862(5) 0.2160(13) 0.175(17) Uani 1 1 d U
C57 C 0.1233(15) 0.795(7) 0.3124(18) 0.25(3) Uani 1 1 d U
C58 C 0.1546(10) 0.816(5) 0.3299(12) 0.155(15) Uani 1 1 d U

loop_
_atom_site_aniso_label
_atom_site_aniso_U_11
_atom_site_aniso_U_22
_atom_site_aniso_U_33
_atom_site_aniso_U_23
_atom_site_aniso_U_13
_atom_site_aniso_U_12
Pt1 0.0623(6) 0.0605(9) 0.0820(7) -0.0007(7) 0.0115(5) 0.0063(6)
Pt2 0.0856(8) 0.0766(10) 0.0910(9) -0.0022(8) 0.0221(6) -0.0218(7)
I1 0.0788(13) 0.0970(17) 0.1344(18) -0.0145(15) -0.0053(12) 0.0257(12)
I2 0.170(2) 0.130(2) 0.1201(19) 0.0035(17) 0.0519(16) -0.0649(19)
P1 0.090(5) 0.081(6) 0.097(6) 0.011(5) 0.001(4) -0.016(5)
P2 0.076(5) 0.039(4) 0.102(6) -0.013(5) -0.005(4) 0.018(4)
P3 0.110(6) 0.039(5) 0.123(7) -0.008(5) 0.029(5) -0.023(5)
P4 0.131(7) 0.110(8) 0.109(7) -0.011(6) 0.033(6) -0.021(7)
C1 0.065(8) 0.054(8) 0.062(8) -0.002(5) 0.006(5) -0.004(5)
C2 0.073(8) 0.070(9) 0.071(8) 0.003(5) 0.006(5) 0.001(5)
C3 0.069(8) 0.070(8) 0.068(8) -0.002(5) 0.006(5) 0.002(5)
C4 0.080(9) 0.082(9) 0.082(9) 0.002(5) 0.010(5) 0.001(5)
C5 0.075(9) 0.078(9) 0.077(9) 0.000(5) 0.010(5) -0.001(5)
C6 0.079(9) 0.072(9) 0.081(9) -0.003(5) 0.006(5) 0.003(5)
C7 0.072(8) 0.066(8) 0.073(8) 0.000(5) 0.006(5) -0.001(5)
C8 0.064(8) 0.062(8) 0.064(8) -0.001(5) 0.007(5) -0.001(5)
C9 0.076(8) 0.075(9) 0.075(8) 0.000(5) 0.008(5) 0.001(5)
C10 0.072(8) 0.068(8) 0.074(8) 0.001(5) 0.006(5) 0.002(5)
C11 0.073(8) 0.070(8) 0.073(8) -0.001(5) 0.004(5) 0.002(5)
C12 0.104(10) 0.102(11) 0.106(10) -0.002(5) 0.010(5) 0.001(5)
C13 0.116(11) 0.113(12) 0.116(11) 0.000(5) 0.009(5) 0.000(5)
C14 0.136(13) 0.140(14) 0.139(13) -0.001(5) 0.016(5) 0.000(5)
C15 0.112(11) 0.112(11) 0.112(11) 0.001(5) 0.011(5) -0.001(5)
C16 0.067(8) 0.068(8) 0.064(8) -0.002(5) 0.007(5) -0.002(5)
C17 0.084(9) 0.081(9) 0.082(9) 0.001(5) 0.008(5) 0.000(5)
C18 0.074(8) 0.073(9) 0.074(8) -0.001(5) 0.006(5) 0.000(5)
C19 0.068(8) 0.064(8) 0.068(8) 0.000(5) 0.010(5) 0.001(5)
C20 0.089(9) 0.090(10) 0.089(9) -0.001(5) 0.010(5) -0.001(5)
C21 0.089(9) 0.088(10) 0.089(9) -0.002(5) 0.009(5) -0.001(5)
C22 0.077(8) 0.076(9) 0.078(9) -0.003(5) 0.006(5) -0.002(5)
C23 0.078(9) 0.080(9) 0.078(9) -0.002(5) 0.007(5) 0.000(5)
C24 0.068(8) 0.069(8) 0.067(8) 0.001(5) 0.006(5) -0.001(5)
C25 0.064(8) 0.059(8) 0.065(8) 0.000(5) 0.004(5) 0.002(5)
C26 0.073(8) 0.077(9) 0.075(9) -0.002(5) 0.007(5) 0.001(5)
C27 0.106(11) 0.109(11) 0.109(11) -0.001(5) 0.012(5) 0.005(5)
C28 0.170(16) 0.169(16) 0.170(16) 0.001(5) 0.016(5) 0.003(5)
C29 0.194(19) 0.195(19) 0.196(19) -0.002(5) 0.019(5) -0.002(5)
C30 0.20(2) 0.21(2) 0.20(2) 0.001(5) 0.019(5) 0.002(5)
C31 0.124(12) 0.125(12) 0.127(12) 0.001(5) 0.013(5) -0.001(5)
C32 0.22(2) 0.22(2) 0.22(2) 0.003(5) 0.019(5) 0.000(5)
C33 0.153(15) 0.153(15) 0.155(15) -0.001(5) 0.011(5) -0.002(5)
C34 0.182(18) 0.182(18) 0.184(18) -0.004(5) 0.014(5) 0.000(5)
C35 0.177(17) 0.176(17) 0.178(17) -0.001(5) 0.015(5) -0.001(5)
C36 0.158(15) 0.159(15) 0.159(15) 0.000(5) 0.017(5) -0.002(5)
C37 0.119(12) 0.116(12) 0.120(12) -0.001(5) 0.008(5) 0.000(5)
C38 0.135(13) 0.135(13) 0.135(13) -0.001(5) 0.010(5) 0.000(5)
C39 0.114(11) 0.112(11) 0.117(11) -0.001(5) 0.010(5) -0.001(5)
C40 0.164(16) 0.163(16) 0.163(16) -0.002(5) 0.015(5) 0.000(5)
C41 0.113(11) 0.115(11) 0.112(11) -0.001(5) 0.010(5) -0.001(5)
C42 0.153(15) 0.153(15) 0.152(15) 0.000(5) 0.015(5) -0.001(5)
C43 0.108(11) 0.113(11) 0.112(11) -0.001(5) 0.007(5) 0.003(5)
C44 0.123(12) 0.125(12) 0.125(12) -0.004(5) 0.010(5) 0.002(5)
C45 0.115(11) 0.115(11) 0.114(11) 0.000(5) 0.013(5) 0.003(5)
C46 0.140(14) 0.142(14) 0.140(14) 0.001(5) 0.013(5) 0.000(5)
C47 0.116(11) 0.115(12) 0.117(11) -0.002(5) 0.011(5) -0.004(5)
C48 0.164(16) 0.166(16) 0.165(16) -0.001(5) 0.013(5) 0.002(5)
C49 0.115(11) 0.114(11) 0.113(11) 0.001(5) 0.011(5) -0.002(5)
C50 0.125(12) 0.125(12) 0.124(12) 0.000(5) 0.012(5) -0.002(5)
C51 0.132(12) 0.125(13) 0.129(12) 0.000(5) 0.013(5) 0.001(5)
C52 0.189(18) 0.187(18) 0.190(18) -0.001(5) 0.016(5) 0.001(5)
C53 0.148(14) 0.145(14) 0.148(14) -0.003(5) 0.012(5) -0.002(5)
C54 0.21(2) 0.21(2) 0.21(2) 0.000(5) 0.016(5) 0.000(5)
C55 0.170(16) 0.167(16) 0.169(16) -0.002(5) 0.017(5) -0.003(5)
C56 0.176(17) 0.175(17) 0.175(17) 0.000(5) 0.018(5) -0.003(5)
C57 0.25(3) 0.24(3) 0.25(3) -0.001(5) 0.021(6) 0.000(5)
C58 0.156(15) 0.153(15) 0.157(15) 0.000(5) 0.013(5) 0.002(5)

loop_
_atom_type_symbol
_atom_type_description
_atom_type_scat_dispersion_real
_atom_type_scat_dispersion_imag
_atom_type_scat_source
C C 0.0033 0.0016 'International Tables Vol C Tables 4.2.6.8 and 6.1.1.4'
H H 0.0000 0.0000 'International Tables Vol C Tables 4.2.6.8 and 6.1.1.4'
I I -0.4742 1.8119 'International Tables Vol C Tables 4.2.6.8 and 6.1.1.4'
P P 0.1023 0.0942 'International Tables Vol C Tables 4.2.6.8 and 6.1.1.4'
Pt Pt -1.7033 8.3905 'International Tables Vol C Tables 4.2.6.8 and 6.1.1.4'

loop_
_geom_angle_atom_site_label_1
_geom_angle_atom_site_label_2
_geom_angle_atom_site_label_3
_geom_angle
C1 Pt1 P2 89.9(7)
C1 Pt1 P1 88.0(7)
P2 Pt1 P1 175.4(3)
C1 Pt1 I1 177.0(7)
P2 Pt1 I1 88.04(17)
P1 Pt1 I1 94.2(2)
C26 Pt2 P4 87.8(8)
C26 Pt2 P3 88.8(8)
P4 Pt2 P3 175.6(3)
C26 Pt2 I2 178.0(8)
P4 Pt2 I2 93.8(2)
P3 Pt2 I2 89.6(2)
C35 P1 C37 108.3(18)
C35 P1 C39 101.3(19)
C37 P1 C39 106.7(14)
C35 P1 Pt1 111.6(15)
C37 P1 Pt1 114.5(12)
C39 P1 Pt1 113.5(10)
C43 P2 C41 105.6(15)
C43 P2 C45 104.3(14)
C41 P2 C45 102.7(16)
C43 P2 Pt1 115.8(11)
C41 P2 Pt1 113.4(11)
C45 P2 Pt1 113.7(11)
C51 P3 C47 104.0(17)
C51 P3 C49 107.2(16)
C47 P3 C49 104.4(14)
C51 P3 Pt2 116.3(12)
C47 P3 Pt2 112.8(11)
C49 P3 Pt2 111.2(11)
C57 P4 C55 114(3)
C57 P4 C53 94(3)
C55 P4 C53 108.0(19)
C57 P4 Pt2 108(2)
C55 P4 Pt2 115.3(16)
C53 P4 Pt2 115.1(12)
C2 C1 Pt1 177(2)
C1 C2 C3 177(3)
C8 C3 C4 121(2)
C8 C3 C2 118(2)
C4 C3 C2 121(2)
C5 C4 C3 122(2)
C4 C5 C6 116(2)
C4 C5 C27 120(3)
C6 C5 C27 123(3)
C5 C6 C7 124(2)
C6 C7 C8 116(2)
C3 C8 C9 125(2)
C3 C8 C7 120(2)
C9 C8 C7 115(2)
C10 C9 C8 177(3)
C9 C10 C11 177(3)
C16 C11 C12 121(2)
C16 C11 C10 121(2)
C12 C11 C10 116(2)
C13 C12 C11 116(3)
C14 C13 C12 122(3)
C13 C14 C15 126(3)
C14 C15 C16 113(3)
C11 C16 C17 121(2)
C11 C16 C15 119(2)
C17 C16 C15 119(2)
C18 C17 C16 173(3)
C17 C18 C19 177(3)
C24 C19 C18 125(2)
C24 C19 C20 119(2)
C18 C19 C20 115(2)
C21 C20 C19 118(2)
C22 C21 C20 120(3)
C21 C22 C23 122(2)
C21 C22 C31 120(3)
C23 C22 C31 118(3)
C22 C23 C24 118(2)
C19 C24 C23 123(2)
C19 C24 C25 121(2)
C23 C24 C25 116(2)
C26 C25 C24 177(3)
C25 C26 Pt2 178(2)
C28 C27 C29 90(3)
C28 C27 C30 115(4)
C29 C27 C30 108(4)
C28 C27 C5 112(3)
C29 C27 C5 110(3)
C30 C27 C5 118(3)
C32 C31 C33 126(4)
C32 C31 C34 84(3)
C33 C31 C34 112(3)
C32 C31 C22 113(3)
C33 C31 C22 112(3)
C34 C31 C22 104(3)
C36 C35 P1 114(3)
C38 C37 P1 113(2)
C40 C39 P1 108(2)
C42 C41 P2 114(3)
C44 C43 P2 117(2)
C46 C45 P2 114(3)
C48 C47 P3 106(2)
C50 C49 P3 109(2)
C52 C51 P3 114(3)
C54 C53 P4 108(3)
C56 C55 P4 112(3)
C58 C57 P4 118(5)

loop_
_geom_bond_atom_site_label_1
_geom_bond_atom_site_label_2
_geom_bond_distance
Pt1 C1 1.88(2)
Pt1 P2 2.302(7)
Pt1 P1 2.310(8)
Pt1 I1 2.655(2)
Pt2 C26 1.89(3)
Pt2 P4 2.283(10)
Pt2 P3 2.336(8)
Pt2 I2 2.638(2)
P1 C35 1.81(5)
P1 C37 1.84(3)
P1 C39 1.89(3)
P2 C43 1.79(3)
P2 C41 1.80(3)
P2 C45 1.82(3)
P3 C51 1.78(4)
P3 C47 1.86(3)
P3 C49 1.86(3)
P4 C57 1.68(6)
P4 C55 1.80(4)
P4 C53 1.88(4)
C1 C2 1.31(3)
C2 C3 1.41(3)
C3 C8 1.33(3)
C3 C4 1.40(3)
C4 C5 1.37(3)
C5 C6 1.38(3)
C5 C27 1.55(4)
C6 C7 1.40(3)
C7 C8 1.44(3)
C8 C9 1.39(3)
C9 C10 1.17(3)
C10 C11 1.48(3)
C11 C16 1.40(3)
C11 C12 1.46(3)
C12 C13 1.39(4)
C13 C14 1.29(4)
C14 C15 1.46(4)
C15 C16 1.49(4)
C16 C17 1.42(3)
C17 C18 1.23(3)
C18 C19 1.39(3)
C19 C24 1.34(3)
C19 C20 1.47(3)
C20 C21 1.41(3)
C21 C22 1.39(3)
C22 C23 1.40(3)
C22 C31 1.57(4)
C23 C24 1.43(3)
C24 C25 1.45(3)
C25 C26 1.24(3)
C27 C28 1.42(5)
C27 C29 1.43(5)
C27 C30 1.44(5)
C31 C32 1.44(6)
C31 C33 1.55(5)
C31 C34 1.55(5)
C35 C36 1.56(5)
C37 C38 1.55(4)
C39 C40 1.52(5)
C41 C42 1.53(4)
C43 C44 1.54(4)
C45 C46 1.46(4)
C47 C48 1.62(5)
C49 C50 1.68(4)
C51 C52 1.49(5)
C53 C54 1.61(6)
C55 C56 1.54(5)
C57 C58 1.43(6)
